data_4507343
loop_
_publ_author_name
'Xu, Hai-Bing'
'Deng, Jian-Guo'
'Zhang, Li-Yi'
'Chen, Zhong-Ning'

_publ_section_title
;
 Structural and Photophysical Studies on Geometric (Er2Yb2/Yb2Er2) and
 Configurational (EuTb3/Eu3Tb) Isomers of Heterotetranuclear
 Lanthanide(III) Complexes
;
_journal_issue 2
_journal_name_full 'Crystal Growth &amp; Design'
_journal_page_first 849
_journal_paper_doi 10.1021/cg3015546
_journal_volume 13
_journal_year 2013
_chemical_formula_sum 'C123 H135 Cl0 Eu F36 N9 O33 Tb3'
_chemical_formula_weight 3580.12
_chemical_name_systematic
; 
 ? 
;
_space_group_IT_number 148
_symmetry_cell_setting hexagonal
_symmetry_space_group_name_Hall '-R 3'
_symmetry_space_group_name_H-M 'R -3 :H'
_atom_sites_solution_hydrogens geom
_atom_sites_solution_primary direct
_atom_sites_solution_secondary difmap
_audit_creation_method SHELXL-97
_cell_angle_alpha 90.00
_cell_angle_beta 90.00
_cell_angle_gamma 120.00
_cell_formula_units_Z 6
_cell_length_a 24.8037(6)
_cell_length_b 24.8037(6)
_cell_length_c 42.7922(19)
_cell_measurement_temperature 293(2)
_cell_volume 22799.7(13)
_computing_structure_refinement 'SHELXL-97 (Sheldrick, 1997)'
_computing_structure_solution 'SHELXS-97 (Sheldrick, 1990)'
_diffrn_ambient_temperature 293(2)
_diffrn_measured_fraction_theta_full 0.960
_diffrn_measured_fraction_theta_max 0.960
_diffrn_radiation_monochromator graphite
_diffrn_radiation_source 'fine-focus sealed tube'
_diffrn_radiation_type MoK\a
_diffrn_radiation_wavelength 0.71073
_diffrn_reflns_av_R_equivalents 0.0464
_diffrn_reflns_av_sigmaI/netI 0.0628
_diffrn_reflns_limit_h_max 29
_diffrn_reflns_limit_h_min -26
_diffrn_reflns_limit_k_max 29
_diffrn_reflns_limit_k_min -29
_diffrn_reflns_limit_l_max 47
_diffrn_reflns_limit_l_min -50
_diffrn_reflns_number 46988
_diffrn_reflns_theta_full 25.00
_diffrn_reflns_theta_max 25.00
_diffrn_reflns_theta_min 2.84
_exptl_absorpt_coefficient_mu 1.900
_exptl_absorpt_correction_T_max 0.425
_exptl_absorpt_correction_T_min 0.166
_exptl_absorpt_correction_type multi-scan
_exptl_crystal_colour yellow
_exptl_crystal_density_diffrn 1.564
_exptl_crystal_density_method 'not measured'
_exptl_crystal_description Block
_exptl_crystal_F_000 10692
_exptl_crystal_size_max 0.60
_exptl_crystal_size_mid 0.50
_exptl_crystal_size_min 0.45
_platon_squeeze_details
;
 The unit cell contains 36 hexane and 18 hydrate molecules which have been 
 treated as a diffuse contribution to the overall scattering without specific 
 atom positions by SQUEEZE/PLATON.
;
_refine_diff_density_max 2.707
_refine_diff_density_min -1.181
_refine_diff_density_rms 0.119
_refine_ls_extinction_method none
_refine_ls_goodness_of_fit_ref 1.089
_refine_ls_hydrogen_treatment constr
_refine_ls_matrix_type full
_refine_ls_number_parameters 526
_refine_ls_number_reflns 8549
_refine_ls_number_restraints 112
_refine_ls_restrained_S_all 1.092
_refine_ls_R_factor_all 0.0660
_refine_ls_R_factor_gt 0.0598
_refine_ls_shift/su_max 0.003
_refine_ls_shift/su_mean 0.000
_refine_ls_structure_factor_coef Fsqd
_refine_ls_weighting_details 'calc w=1/[\s^2^(Fo^2^)+(0.1217P)^2^+68.8551P] where P=(Fo^2^+2Fc^2^)/3'
_refine_ls_weighting_scheme calc
_refine_ls_wR_factor_gt 0.1717
_refine_ls_wR_factor_ref 0.1815
_reflns_number_gt 7426
_reflns_number_total 8549
_reflns_threshold_expression >2sigma(I)
_cod_data_source_file cg3015546_si_004.cif
_cod_data_source_block zp
_cod_depositor_comments
;
The following automatic conversions were performed:

'_exptl_absorpt_correction_type' value 'Multi-scan' changed to
'multi-scan' according to
/home/saulius/struct/CIF-dictionaries/cif_core.dic dictionary named
'cif_core.dic' version 2.4.2 from 2011-04-26.

Automatic conversion script
Id: cif_fix_values 1891 2012-01-12 08:04:46Z andrius 
;
_cod_original_cell_volume 22799.6(13)
_cod_original_sg_symbol_H-M R-3
_cod_database_code 4507343

loop_
_symmetry_equiv_pos_as_xyz
'x, y, z'
'-y, x-y, z'
'-x+y, -x, z'
'x+2/3, y+1/3, z+1/3'
'-y+2/3, x-y+1/3, z+1/3'
'-x+y+2/3, -x+1/3, z+1/3'
'x+1/3, y+2/3, z+2/3'
'-y+1/3, x-y+2/3, z+2/3'
'-x+y+1/3, -x+2/3, z+2/3'
'-x, -y, -z'
'y, -x+y, -z'
'x-y, x, -z'
'-x+2/3, -y+1/3, -z+1/3'
'y+2/3, -x+y+1/3, -z+1/3'
'x-y+2/3, x+1/3, -z+1/3'
'-x+1/3, -y+2/3, -z+2/3'
'y+1/3, -x+y+2/3, -z+2/3'
'x-y+1/3, x+2/3, -z+2/3'

loop_
_atom_site_label
_atom_site_type_symbol
_atom_site_fract_x
_atom_site_fract_y
_atom_site_fract_z
_atom_site_U_iso_or_equiv
_atom_site_adp_type
_atom_site_occupancy
_atom_site_symmetry_multiplicity
_atom_site_calc_flag
_atom_site_refinement_flags
_atom_site_disorder_assembly
_atom_site_disorder_group
Tb1 Tb 0.171205(11) 0.118163(11) 0.811346(6) 0.04671(16) Uani 1 1 d . . .
Eu1 Eu 0.0000 0.0000 0.844227(9) 0.04421(17) Uani 1 3 d S . .
F1 F 0.2281(14) 0.1761(11) 0.6988(4) 0.198(8) Uani 0.50 1 d PDU A 1
F2 F 0.2962(8) 0.1486(13) 0.6939(5) 0.240(9) Uani 0.50 1 d PDU A 1
F3 F 0.1998(11) 0.0811(9) 0.6931(5) 0.232(10) Uani 0.50 1 d PDU A 1
F1' F 0.2666(13) 0.1078(12) 0.6885(5) 0.241(9) Uani 0.50 1 d PDU A 2
F2' F 0.1881(9) 0.1200(14) 0.6942(5) 0.228(10) Uani 0.50 1 d PDU A 2
F3' F 0.2792(13) 0.1937(7) 0.7048(6) 0.233(10) Uani 0.50 1 d PDU A 2
F4 F 0.2996(5) 0.0151(5) 0.8116(4) 0.275(9) Uani 1 1 d DU A .
F5 F 0.3590(7) 0.0630(9) 0.7736(3) 0.354(11) Uani 1 1 d DU A .
F6 F 0.3677(4) 0.1097(5) 0.8166(4) 0.280(8) Uani 1 1 d DU A .
F7 F 0.1109(5) 0.2600(4) 0.8577(2) 0.168(3) Uani 1 1 d . . .
F8 F 0.1396(4) 0.2627(3) 0.90332(16) 0.137(2) Uani 1 1 d . . .
F9 F 0.2048(5) 0.3268(3) 0.8717(2) 0.164(3) Uani 1 1 d . . .
F10 F 0.3233(4) 0.2358(4) 0.9207(2) 0.172(4) Uani 1 1 d . . .
F11 F 0.3020(4) 0.1465(3) 0.9080(2) 0.190(4) Uani 1 1 d . . .
F12 F 0.3628(4) 0.2250(6) 0.8816(2) 0.198(5) Uani 1 1 d . . .
O1 O 0.05905(16) 0.08505(16) 0.80668(8) 0.0480(8) Uani 1 1 d . . .
O2 O -0.01533(18) 0.1021(2) 0.78794(10) 0.0623(10) Uani 1 1 d . . .
O3 O 0.1971(2) 0.1203(2) 0.75598(11) 0.0742(12) Uani 1 1 d . . .
O4 O 0.2470(2) 0.0874(3) 0.80604(14) 0.0845(15) Uani 1 1 d . . .
O5 O 0.1541(2) 0.18806(19) 0.84367(10) 0.0627(10) Uani 1 1 d . . .
O6 O 0.2415(2) 0.1528(2) 0.85498(11) 0.0721(12) Uani 1 1 d . . .
O7 O 0.11260(18) 0.04606(18) 0.85074(9) 0.0556(9) Uani 1 1 d . . .
O8 O -0.0819(2) -0.0534(2) 0.88277(10) 0.0705(12) Uani 1 1 d . . .
O9 O 0.0174(7) 0.3916(6) 0.6478(3) 0.191(5) Uani 1 1 d . . .
O10 O 0.0948(5) 0.4100(6) 0.6229(3) 0.181(5) Uani 1 1 d . . .
N1 N 0.2656(2) 0.2245(2) 0.79503(12) 0.0575(11) Uani 1 1 d . . .
N2 N 0.14735(19) 0.1891(2) 0.77909(10) 0.0465(9) Uani 1 1 d . . .
N3 N 0.0595(6) 0.3861(5) 0.6446(2) 0.125(3) Uani 1 1 d . . .
C1 C 0.3236(3) 0.2427(3) 0.80466(19) 0.0751(18) Uani 1 1 d . . .
H1A H 0.3300 0.2169 0.8180 0.090 Uiso 1 1 calc R . .
C2 C 0.3738(3) 0.2984(4) 0.7956(2) 0.096(3) Uani 1 1 d . . .
H2A H 0.4137 0.3085 0.8020 0.115 Uiso 1 1 calc R . .
C3 C 0.3657(4) 0.3383(5) 0.7774(3) 0.121(4) Uani 1 1 d . . .
H3A H 0.3993 0.3766 0.7718 0.146 Uiso 1 1 calc R . .
C4 C 0.3061(3) 0.3209(4) 0.7675(2) 0.088(2) Uani 1 1 d . . .
H4A H 0.2991 0.3476 0.7551 0.106 Uiso 1 1 calc R . .
C5 C 0.2568(3) 0.2631(3) 0.77607(15) 0.0590(14) Uani 1 1 d . . .
C6 C 0.1920(3) 0.2412(3) 0.76555(13) 0.0513(12) Uani 1 1 d . . .
C7 C 0.1787(3) 0.2727(3) 0.74304(14) 0.0542(12) Uani 1 1 d . . .
H7A H 0.2108 0.3075 0.7333 0.065 Uiso 1 1 calc R . .
C8 C 0.1170(3) 0.2525(3) 0.73493(13) 0.0536(12) Uani 1 1 d . . .
C9 C 0.1015(3) 0.2863(3) 0.71120(15) 0.0624(15) Uani 1 1 d . . .
C10 C 0.1412(4) 0.3133(5) 0.6862(2) 0.096(3) Uani 1 1 d . . .
H10A H 0.1764 0.3095 0.6839 0.115 Uiso 1 1 calc R . .
C11 C 0.1268(4) 0.3471(5) 0.6640(2) 0.109(3) Uani 1 1 d . . .
H11A H 0.1530 0.3663 0.6470 0.130 Uiso 1 1 calc R . .
C12 C 0.0747(5) 0.3510(4) 0.6678(2) 0.094(3) Uani 1 1 d . . .
C13 C 0.0361(5) 0.3253(5) 0.6926(2) 0.100(3) Uani 1 1 d . . .
H13A H 0.0012 0.3297 0.6950 0.120 Uiso 1 1 calc R . .
C14 C 0.0498(4) 0.2925(4) 0.7143(2) 0.087(2) Uani 1 1 d . . .
H14A H 0.0234 0.2744 0.7313 0.104 Uiso 1 1 calc R . .
C15 C 0.0706(3) 0.2004(3) 0.75076(14) 0.0558(13) Uani 1 1 d . . .
H15A H 0.0288 0.1866 0.7470 0.067 Uiso 1 1 calc R . .
C16 C 0.0876(2) 0.1700(2) 0.77194(12) 0.0466(11) Uani 1 1 d . . .
C17 C 0.0397(2) 0.1152(2) 0.79034(12) 0.0455(11) Uani 1 1 d . . .
C18 C -0.0959(3) -0.1070(3) 0.87437(15) 0.0629(15) Uani 1 1 d . . .
C19 C -0.1455(6) -0.1647(5) 0.8895(3) 0.127(4) Uani 1 1 d . . .
H19A H -0.1856 -0.1710 0.8836 0.191 Uiso 1 1 calc R . .
H19B H -0.1410 -0.1605 0.9118 0.191 Uiso 1 1 calc R . .
H19C H -0.1418 -0.1997 0.8828 0.191 Uiso 1 1 calc R . .
C101 C 0.2422(7) 0.1333(6) 0.7060(3) 0.163(5) Uani 1 1 d DU . .
C102 C 0.2390(5) 0.1187(4) 0.7414(2) 0.096(2) Uani 1 1 d U A .
C103 C 0.2831(5) 0.1034(5) 0.7534(3) 0.123(3) Uani 1 1 d U . .
H10B H 0.3136 0.1043 0.7405 0.148 Uiso 1 1 calc R A .
C104 C 0.2803(4) 0.0869(4) 0.7853(3) 0.102(3) Uani 1 1 d U A .
C105 C 0.3286(5) 0.0684(6) 0.7972(3) 0.181(6) Uani 1 1 d DU . .
C106 C 0.1583(6) 0.2691(5) 0.8753(3) 0.113(3) Uani 1 1 d . . .
C107 C 0.1816(4) 0.2228(3) 0.86561(16) 0.0715(17) Uani 1 1 d . . .
C108 C 0.2302(5) 0.2262(4) 0.8835(2) 0.094(3) Uani 1 1 d . . .
H10C H 0.2455 0.2537 0.9002 0.112 Uiso 1 1 calc R . .
C109 C 0.2556(4) 0.1907(3) 0.87699(19) 0.079(2) Uani 1 1 d . . .
C110 C 0.3097(5) 0.1989(4) 0.8971(3) 0.109(3) Uani 1 1 d . . .

loop_
_atom_site_aniso_label
_atom_site_aniso_U_11
_atom_site_aniso_U_22
_atom_site_aniso_U_33
_atom_site_aniso_U_23
_atom_site_aniso_U_13
_atom_site_aniso_U_12
Tb1 0.04170(19) 0.04190(19) 0.0557(2) -0.00314(9) -0.00453(9) 0.02029(12)
Eu1 0.0465(2) 0.0465(2) 0.0397(3) 0.000 0.000 0.02323(10)
F1 0.32(2) 0.169(13) 0.091(8) 0.033(10) 0.043(13) 0.113(14)
F2 0.291(18) 0.215(17) 0.141(11) -0.003(13) 0.129(12) 0.070(14)
F3 0.336(18) 0.193(16) 0.092(8) -0.022(11) 0.049(11) 0.077(16)
F1' 0.322(18) 0.202(17) 0.122(9) -0.026(11) 0.109(12) 0.073(15)
F2' 0.329(19) 0.201(17) 0.088(9) 0.020(12) 0.026(11) 0.084(16)
F3' 0.32(2) 0.168(14) 0.138(12) 0.043(10) 0.073(15) 0.067(15)
F4 0.177(9) 0.183(10) 0.53(3) 0.047(13) -0.029(12) 0.142(9)
F5 0.273(15) 0.52(3) 0.47(2) -0.14(2) -0.042(16) 0.346(19)
F6 0.151(7) 0.255(12) 0.49(2) -0.154(14) -0.189(12) 0.144(9)
F7 0.235(9) 0.208(8) 0.165(6) -0.068(6) -0.058(6) 0.189(8)
F8 0.185(7) 0.135(5) 0.106(4) -0.036(4) 0.011(4) 0.091(5)
F9 0.221(8) 0.065(3) 0.205(8) -0.011(4) -0.014(6) 0.070(5)
F10 0.185(7) 0.180(7) 0.159(6) -0.083(6) -0.113(6) 0.097(6)
F11 0.185(7) 0.111(5) 0.243(9) -0.004(5) -0.152(7) 0.052(5)
F12 0.096(5) 0.266(11) 0.188(8) 0.060(8) -0.047(5) 0.057(6)
O1 0.0451(18) 0.0425(18) 0.0533(19) 0.0062(15) -0.0011(15) 0.0195(15)
O2 0.046(2) 0.068(2) 0.072(3) 0.022(2) 0.0062(18) 0.0281(19)
O3 0.079(3) 0.065(3) 0.074(3) 0.001(2) 0.021(2) 0.032(2)
O4 0.070(3) 0.082(3) 0.122(4) -0.023(3) -0.014(3) 0.053(3)
O5 0.072(3) 0.058(2) 0.061(2) -0.0149(19) -0.009(2) 0.035(2)
O6 0.070(3) 0.061(3) 0.081(3) -0.010(2) -0.025(2) 0.029(2)
O7 0.055(2) 0.056(2) 0.054(2) 0.0013(17) -0.0067(16) 0.0263(18)
O8 0.078(3) 0.073(3) 0.059(2) 0.005(2) 0.022(2) 0.037(2)
O9 0.225(12) 0.226(12) 0.199(10) 0.061(8) -0.032(9) 0.172(11)
O10 0.176(9) 0.210(10) 0.155(8) 0.112(8) -0.003(7) 0.095(8)
N1 0.046(2) 0.048(2) 0.071(3) -0.001(2) -0.006(2) 0.018(2)
N2 0.044(2) 0.043(2) 0.051(2) 0.0016(17) 0.0031(17) 0.0207(19)
N3 0.150(8) 0.127(7) 0.113(7) 0.041(6) -0.021(6) 0.081(7)
C1 0.043(3) 0.069(4) 0.104(5) 0.001(4) -0.013(3) 0.022(3)
C2 0.049(4) 0.087(5) 0.127(7) 0.015(5) -0.013(4) 0.015(4)
C3 0.052(4) 0.085(6) 0.179(11) 0.039(6) -0.007(5) -0.002(4)
C4 0.051(4) 0.069(4) 0.113(6) 0.029(4) -0.003(4) 0.007(3)
C5 0.040(3) 0.053(3) 0.070(3) -0.006(3) -0.004(2) 0.013(2)
C6 0.051(3) 0.050(3) 0.057(3) 0.005(2) 0.005(2) 0.029(2)
C7 0.052(3) 0.051(3) 0.061(3) 0.004(2) 0.005(2) 0.027(3)
C8 0.061(3) 0.052(3) 0.057(3) 0.004(2) 0.002(2) 0.036(3)
C9 0.065(4) 0.057(3) 0.063(3) 0.020(3) 0.005(3) 0.029(3)
C10 0.080(5) 0.113(7) 0.096(6) 0.047(5) 0.015(4) 0.048(5)
C11 0.093(6) 0.140(8) 0.093(6) 0.067(6) 0.011(5) 0.059(6)
C12 0.107(6) 0.084(5) 0.087(5) 0.026(4) -0.021(5) 0.045(5)
C13 0.118(7) 0.118(7) 0.098(6) 0.023(5) 0.001(5) 0.085(6)
C14 0.089(5) 0.104(6) 0.087(5) 0.033(4) 0.012(4) 0.065(5)
C15 0.049(3) 0.063(3) 0.062(3) 0.018(3) 0.006(2) 0.032(3)
C16 0.044(3) 0.046(3) 0.054(3) 0.000(2) 0.001(2) 0.026(2)
C17 0.041(3) 0.048(3) 0.050(3) 0.003(2) 0.001(2) 0.024(2)
C18 0.062(3) 0.072(4) 0.062(3) 0.017(3) 0.018(3) 0.040(3)
C19 0.133(8) 0.095(6) 0.156(10) 0.050(6) 0.094(8) 0.058(6)
C101 0.212(15) 0.147(11) 0.096(6) -0.004(7) 0.076(8) 0.066(10)
C102 0.108(6) 0.059(4) 0.101(5) -0.006(4) 0.043(5) 0.027(4)
C103 0.091(6) 0.105(7) 0.165(7) -0.026(6) 0.055(6) 0.043(5)
C104 0.058(4) 0.083(5) 0.173(7) -0.047(5) -0.013(5) 0.042(4)
C105 0.112(9) 0.203(15) 0.287(15) -0.095(13) -0.049(11) 0.123(11)
C106 0.145(9) 0.101(7) 0.107(7) -0.040(6) -0.031(7) 0.073(7)
C107 0.091(5) 0.062(4) 0.064(4) -0.007(3) 0.001(3) 0.040(4)
C108 0.115(6) 0.078(5) 0.083(5) -0.036(4) -0.041(5) 0.044(5)
C109 0.088(5) 0.050(3) 0.088(5) 0.002(3) -0.025(4) 0.025(3)
C110 0.105(7) 0.074(5) 0.127(8) -0.014(5) -0.063(6) 0.028(5)

loop_
_atom_type_symbol
_atom_type_description
_atom_type_scat_dispersion_real
_atom_type_scat_dispersion_imag
_atom_type_scat_source
C C 0.0033 0.0016 'International Tables Vol C Tables 4.2.6.8 and 6.1.1.4'
H H 0.0000 0.0000 'International Tables Vol C Tables 4.2.6.8 and 6.1.1.4'
N N 0.0061 0.0033 'International Tables Vol C Tables 4.2.6.8 and 6.1.1.4'
O O 0.0106 0.0060 'International Tables Vol C Tables 4.2.6.8 and 6.1.1.4'
F F 0.0171 0.0103 'International Tables Vol C Tables 4.2.6.8 and 6.1.1.4'
Cl Cl 0.1484 0.1585 'International Tables Vol C Tables 4.2.6.8 and 6.1.1.4'
Eu Eu -0.1578 3.6682 'International Tables Vol C Tables 4.2.6.8 and 6.1.1.4'
Tb Tb -0.1723 4.1537 'International Tables Vol C Tables 4.2.6.8 and 6.1.1.4'

loop_
_geom_angle_atom_site_label_1
_geom_angle_atom_site_label_2
_geom_angle_atom_site_label_3
_geom_angle
_geom_angle_site_symmetry_1
_geom_angle_site_symmetry_3
O7 Tb1 O4 96.43(18) . .
O7 Tb1 O6 77.12(16) . .
O4 Tb1 O6 68.79(19) . .
O7 Tb1 O5 82.65(14) . .
O4 Tb1 O5 137.68(17) . .
O6 Tb1 O5 69.82(16) . .
O7 Tb1 O2 72.01(14) . 3
O4 Tb1 O2 74.30(17) . 3
O6 Tb1 O2 128.03(16) . 3
O5 Tb1 O2 142.12(14) . 3
O7 Tb1 O3 139.85(15) . .
O4 Tb1 O3 70.9(2) . .
O6 Tb1 O3 127.53(18) . .
O5 Tb1 O3 132.58(16) . .
O2 Tb1 O3 67.90(15) 3 .
O7 Tb1 O1 69.06(12) . .
O4 Tb1 O1 145.55(15) . .
O6 Tb1 O1 132.34(16) . .
O5 Tb1 O1 73.35(14) . .
O2 Tb1 O1 71.52(13) 3 .
O3 Tb1 O1 99.65(15) . .
O7 Tb1 N2 130.43(13) . .
O4 Tb1 N2 132.21(19) . .
O6 Tb1 N2 123.81(15) . .
O5 Tb1 N2 68.08(14) . .
O2 Tb1 N2 108.02(15) 3 .
O3 Tb1 N2 66.83(15) . .
O1 Tb1 N2 64.73(12) . .
O7 Tb1 N1 149.72(15) . .
O4 Tb1 N1 81.01(18) . .
O6 Tb1 N1 73.84(16) . .
O5 Tb1 N1 79.50(16) . .
O2 Tb1 N1 134.35(15) 3 .
O3 Tb1 N1 67.93(16) . .
O1 Tb1 N1 127.28(13) . .
N2 Tb1 N1 63.40(14) . .
O7 Tb1 Eu1 33.94(9) . .
O4 Tb1 Eu1 121.23(15) . .
O6 Tb1 Eu1 107.57(13) . .
O5 Tb1 Eu1 79.75(11) . .
O2 Tb1 Eu1 63.44(9) 3 .
O3 Tb1 Eu1 121.65(12) . .
O1 Tb1 Eu1 35.58(8) . .
N2 Tb1 Eu1 99.73(10) . .
N1 Tb1 Eu1 157.14(11) . .
O8 Eu1 O8 79.05(18) 3 .
O8 Eu1 O8 79.05(18) 3 2
O8 Eu1 O8 79.05(18) . 2
O8 Eu1 O7 53.00(15) 3 2
O8 Eu1 O7 75.25(15) . 2
O8 Eu1 O7 128.67(15) 2 2
O8 Eu1 O7 75.25(15) 3 .
O8 Eu1 O7 128.67(15) . .
O8 Eu1 O7 53.00(15) 2 .
O7 Eu1 O7 118.72(4) 2 .
O8 Eu1 O7 128.67(15) 3 3
O8 Eu1 O7 53.00(15) . 3
O8 Eu1 O7 75.25(15) 2 3
O7 Eu1 O7 118.72(4) 2 3
O7 Eu1 O7 118.72(3) . 3
O8 Eu1 O1 120.91(14) 3 2
O8 Eu1 O1 85.80(15) . 2
O8 Eu1 O1 152.20(15) 2 2
O7 Eu1 O1 67.92(12) 2 2
O7 Eu1 O1 145.38(12) . 2
O7 Eu1 O1 77.01(13) 3 2
O8 Eu1 O1 85.80(15) 3 .
O8 Eu1 O1 152.20(15) . .
O8 Eu1 O1 120.91(14) 2 .
O7 Eu1 O1 77.01(13) 2 .
O7 Eu1 O1 67.92(12) . .
O7 Eu1 O1 145.38(12) 3 .
O1 Eu1 O1 82.18(13) 2 .
O8 Eu1 O1 152.20(15) 3 3
O8 Eu1 O1 120.91(14) . 3
O8 Eu1 O1 85.80(15) 2 3
O7 Eu1 O1 145.38(12) 2 3
O7 Eu1 O1 77.01(13) . 3
O7 Eu1 O1 67.92(12) 3 3
O1 Eu1 O1 82.18(13) 2 3
O1 Eu1 O1 82.18(13) . 3
O8 Eu1 C18 25.95(17) 3 3
O8 Eu1 C18 75.13(17) . 3
O8 Eu1 C18 103.36(19) 2 3
O7 Eu1 C18 27.06(16) 2 3
O7 Eu1 C18 97.09(16) . 3
O7 Eu1 C18 127.73(16) 3 3
O1 Eu1 C18 94.96(15) 2 3
O1 Eu1 C18 81.04(16) . 3
O1 Eu1 C18 163.20(16) 3 3
O8 Eu1 C18 103.36(19) 3 .
O8 Eu1 C18 25.95(17) . .
O8 Eu1 C18 75.13(18) 2 .
O7 Eu1 C18 97.09(16) 2 .
O7 Eu1 C18 127.73(16) . .
O7 Eu1 C18 27.06(16) 3 .
O1 Eu1 C18 81.04(16) 2 .
O1 Eu1 C18 163.20(16) . .
O1 Eu1 C18 94.96(16) 3 .
C18 Eu1 C18 100.96(18) 3 .
O8 Eu1 C18 75.13(17) 3 2
O8 Eu1 C18 103.36(19) . 2
O8 Eu1 C18 25.95(17) 2 2
O7 Eu1 C18 127.73(16) 2 2
O7 Eu1 C18 27.06(16) . 2
O7 Eu1 C18 97.09(16) 3 2
O1 Eu1 C18 163.20(16) 2 2
O1 Eu1 C18 94.96(16) . 2
O1 Eu1 C18 81.04(16) 3 2
C18 Eu1 C18 100.96(18) 3 2
C18 Eu1 C18 100.96(18) . 2
C17 O1 Eu1 128.3(3) . .
C17 O1 Tb1 122.4(3) . .
Eu1 O1 Tb1 108.56(13) . .
C17 O2 Tb1 147.2(4) . 2
C102 O3 Tb1 134.9(7) . .
C104 O4 Tb1 136.6(7) . .
C107 O5 Tb1 135.0(5) . .
C109 O6 Tb1 137.3(5) . .
C18 O7 Tb1 152.4(4) 2 .
C18 O7 Eu1 93.5(4) 2 .
Tb1 O7 Eu1 113.56(15) . .
C18 O8 Eu1 95.5(3) . .
C1 N1 C5 118.1(5) . .
C1 N1 Tb1 122.0(4) . .
C5 N1 Tb1 119.9(4) . .
C6 N2 C16 118.4(4) . .
C6 N2 Tb1 122.5(3) . .
C16 N2 Tb1 118.5(3) . .
O9 N3 O10 121.4(10) . .
O9 N3 C12 120.7(12) . .
O10 N3 C12 117.8(11) . .
N1 C1 C2 122.3(7) . .
C3 C2 C1 120.3(7) . .
C2 C3 C4 118.4(7) . .
C3 C4 C5 119.5(8) . .
N1 C5 C4 121.3(6) . .
N1 C5 C6 116.7(5) . .
C4 C5 C6 122.0(6) . .
N2 C6 C7 122.0(5) . .
N2 C6 C5 116.3(5) . .
C7 C6 C5 121.7(5) . .
C6 C7 C8 119.9(5) . .
C7 C8 C15 117.3(5) . .
C7 C8 C9 120.9(5) . .
C15 C8 C9 121.7(5) . .
C14 C9 C10 120.0(6) . .
C14 C9 C8 121.2(6) . .
C10 C9 C8 118.7(6) . .
C9 C10 C11 118.4(8) . .
C12 C11 C10 119.3(8) . .
C11 C12 C13 122.4(7) . .
C11 C12 N3 119.4(9) . .
C13 C12 N3 118.2(10) . .
C12 C13 C14 118.6(8) . .
C9 C14 C13 121.3(8) . .
C16 C15 C8 119.3(5) . .
N2 C16 C15 122.8(5) . .
N2 C16 C17 115.6(4) . .
C15 C16 C17 121.4(5) . .
O2 C17 O1 125.3(5) . .
O2 C17 C16 117.5(4) . .
O1 C17 C16 117.2(4) . .
O8 C18 O7 117.9(5) . 3
O8 C18 C19 123.7(6) . .
O7 C18 C19 118.4(7) 3 .
O8 C18 Eu1 58.5(3) . .
O7 C18 Eu1 59.4(3) 3 .
C19 C18 Eu1 177.8(6) . .
F2 C101 F1' 42.0(11) . .
F2 C101 F3' 67.7(12) . .
F1' C101 F3' 107.6(12) . .
F2 C101 F1 108.8(12) . .
F1' C101 F1 129(2) . .
F3' C101 F1 51.9(13) . .
F2 C101 F2' 133.8(19) . .
F1' C101 F2' 108.7(13) . .
F3' C101 F2' 108.4(13) . .
F1 C101 F2' 57.2(12) . .
F2 C101 F3 108.7(11) . .
F1' C101 F3 67.6(12) . .
F3' C101 F3 150.2(19) . .
F1 C101 F3 106.9(13) . .
F2' C101 F3 51.3(12) . .
F2 C101 C102 112.5(15) . .
F1' C101 C102 115.5(16) . .
F3' C101 C102 103.3(14) . .
F1 C101 C102 114.6(11) . .
F2' C101 C102 113.0(12) . .
F3 C101 C102 105.1(13) . .
O3 C102 C103 127.0(9) . .
O3 C102 C101 115.7(10) . .
C103 C102 C101 117.3(9) . .
C104 C103 C102 119.5(7) . .
O4 C104 C103 129.4(9) . .
O4 C104 C105 112.9(10) . .
C103 C104 C105 117.6(9) . .
F6 C105 F4 108.2(11) . .
F6 C105 F5 109.4(10) . .
F4 C105 F5 108.5(11) . .
F6 C105 C104 110.8(9) . .
F4 C105 C104 109.6(9) . .
F5 C105 C104 110.2(11) . .
F8 C106 F7 106.4(11) . .
F8 C106 F9 108.2(8) . .
F7 C106 F9 109.7(11) . .
F8 C106 C107 113.7(9) . .
F7 C106 C107 110.2(7) . .
F9 C106 C107 108.5(10) . .
O5 C107 C108 128.5(7) . .
O5 C107 C106 115.8(7) . .
C108 C107 C106 115.7(7) . .
C109 C108 C107 121.5(7) . .
O6 C109 C108 127.0(7) . .
O6 C109 C110 115.0(8) . .
C108 C109 C110 117.9(8) . .
F10 C110 F11 106.3(10) . .
F10 C110 F12 101.7(9) . .
F11 C110 F12 106.4(12) . .
F10 C110 C109 116.1(10) . .
F11 C110 C109 113.0(7) . .
F12 C110 C109 112.4(9) . .

loop_
_geom_bond_atom_site_label_1
_geom_bond_atom_site_label_2
_geom_bond_distance
_geom_bond_site_symmetry_2
Tb1 O7 2.357(4) .
Tb1 O4 2.366(5) .
Tb1 O6 2.401(4) .
Tb1 O5 2.416(4) .
Tb1 O2 2.426(4) 3
Tb1 O3 2.448(5) .
Tb1 O1 2.484(4) .
Tb1 N2 2.529(4) .
Tb1 N1 2.598(5) .
Tb1 Eu1 4.0196(3) .
Eu1 O8 2.432(4) 3
Eu1 O8 2.432(4) .
Eu1 O8 2.432(4) 2
Eu1 O7 2.448(4) 2
Eu1 O7 2.448(4) .
Eu1 O7 2.448(4) 3
Eu1 O1 2.467(3) 2
Eu1 O1 2.467(3) .
Eu1 O1 2.467(3) 3
Eu1 C18 2.838(6) 3
Eu1 C18 2.838(6) .
Eu1 C18 2.838(6) 2
F1 C101 1.310(9) .
F2 C101 1.302(9) .
F3 C101 1.314(9) .
F1' C101 1.307(9) .
F2' C101 1.313(10) .
F3' C101 1.308(9) .
F4 C105 1.301(9) .
F5 C105 1.305(9) .
F6 C105 1.299(9) .
F7 C106 1.319(13) .
F8 C106 1.266(13) .
F9 C106 1.325(14) .
F10 C110 1.293(12) .
F11 C110 1.303(11) .
F12 C110 1.319(15) .
O1 C17 1.278(6) .
O2 C17 1.240(6) .
O2 Tb1 2.426(4) 2
O3 C102 1.229(10) .
O4 C104 1.217(11) .
O5 C107 1.226(8) .
O6 C109 1.251(9) .
O7 C18 1.293(7) 2
O8 C18 1.248(8) .
O9 N3 1.127(15) .
O10 N3 1.209(14) .
N1 C1 1.339(8) .
N1 C5 1.353(8) .
N2 C6 1.342(7) .
N2 C16 1.346(7) .
N3 C12 1.489(10) .
C1 C2 1.374(11) .
C2 C3 1.352(14) .
C3 C4 1.383(12) .
C4 C5 1.390(9) .
C5 C6 1.486(8) .
C6 C7 1.381(8) .
C7 C8 1.394(8) .
C8 C15 1.402(8) .
C8 C9 1.486(8) .
C9 C14 1.373(10) .
C9 C10 1.379(10) .
C10 C11 1.426(11) .
C11 C12 1.354(14) .
C12 C13 1.355(13) .
C13 C14 1.383(11) .
C15 C16 1.373(7) .
C16 C17 1.505(7) .
C18 O7 1.293(7) 3
C18 C19 1.489(11) .
C101 C102 1.550(17) .
C102 C103 1.421(17) .
C103 C104 1.415(17) .
C104 C105 1.567(15) .
C106 C107 1.577(12) .
C107 C108 1.394(11) .
C108 C109 1.343(12) .
C109 C110 1.518(11) .
